data_4001993
loop_
_publ_author_name
'Srivastava, Anant Kumar'
'Praveenkumar, B.'
'Mahawar, Indra Kumar'
'Divya, Pillutla'
'Shalini, S.'
'Boomishankar, Ramamoorthy'

_publ_section_title
;
 Anion Driven [CuIIL2]nFrameworks: Crystal Structures,
 Guest-Encapsulation, Dielectric, and Possible Ferroelectric Properties
;
_journal_issue 12
_journal_name_full 'Chemistry of Materials'
_journal_page_first 3811
_journal_paper_doi 10.1021/cm5014575
_journal_volume 26
_journal_year 2014
_chemical_formula_moiety 'C16 H15 N4 O P'
_chemical_formula_sum 'C16 H15 N4 O P'
_chemical_formula_weight 310.29
_chemical_name_systematic
;
 ?
;
_space_group_crystal_system monoclinic
_space_group_IT_number 14
_space_group_name_Hall '-P 2yn'
_space_group_name_H-M_alt 'P 1 21/n 1'
_symmetry_space_group_name_Hall '-P 2yn'
_symmetry_space_group_name_H-M 'P 1 21/n 1'
_atom_sites_solution_hydrogens geom
_audit_creation_method SHELXL-2013
_cell_angle_alpha 90
_cell_angle_beta 93.104(12)
_cell_angle_gamma 90
_cell_formula_units_Z 4
_cell_length_a 10.300(6)
_cell_length_b 6.107(4)
_cell_length_c 22.774(13)
_cell_measurement_reflns_used 2044
_cell_measurement_temperature 100(2)
_cell_measurement_theta_max 21.41
_cell_measurement_theta_min 3.42
_cell_volume 1430.4(15)
_computing_cell_refinement 'Bruker SAINT'
_computing_data_collection 'Bruker APEX2'
_computing_data_reduction 'Bruker SAINT'
_computing_molecular_graphics 'Bruker SHELXTL'
_computing_publication_material 'Bruker SHELXTL'
_computing_structure_refinement 'SHELXL-97 (Sheldrick, 2008)'
_computing_structure_solution 'SHELXS-97 (Sheldrick, 2008)'
_diffrn_ambient_temperature 100(2)
_diffrn_measured_fraction_theta_full 0.968
_diffrn_measured_fraction_theta_max 0.993
_diffrn_measurement_device_type 'Bruker APEX-II CCD'
_diffrn_measurement_method 'omega and phi scans'
_diffrn_radiation_source 'fine-focus sealed tube'
_diffrn_radiation_type MoK\a
_diffrn_radiation_wavelength 0.71073
_diffrn_reflns_av_R_equivalents 0.1042
_diffrn_reflns_av_unetI/netI 0.0708
_diffrn_reflns_Laue_measured_fraction_full 0.968
_diffrn_reflns_Laue_measured_fraction_max 0.993
_diffrn_reflns_limit_h_max 12
_diffrn_reflns_limit_h_min -12
_diffrn_reflns_limit_k_max 7
_diffrn_reflns_limit_k_min -6
_diffrn_reflns_limit_l_max 27
_diffrn_reflns_limit_l_min -27
_diffrn_reflns_number 17954
_diffrn_reflns_point_group_measured_fraction_full 0.968
_diffrn_reflns_point_group_measured_fraction_max 0.993
_diffrn_reflns_theta_full 25.242
_diffrn_reflns_theta_max 25.026
_diffrn_reflns_theta_min 4.229
_exptl_absorpt_coefficient_mu 0.200
_exptl_absorpt_correction_T_max 0.7457
_exptl_absorpt_correction_T_min 0.6263
_exptl_absorpt_correction_type multi-scan
_exptl_absorpt_process_details SADABS
_exptl_crystal_colour colourless
_exptl_crystal_density_diffrn 1.441
_exptl_crystal_density_method 'not measured'
_exptl_crystal_description needle
_exptl_crystal_F_000 648
_exptl_crystal_size_max 0.14
_exptl_crystal_size_mid 0.09
_exptl_crystal_size_min 0.06
_refine_diff_density_max 1.190
_refine_diff_density_min -0.526
_refine_diff_density_rms 0.096
_refine_ls_extinction_method none
_refine_ls_goodness_of_fit_ref 1.099
_refine_ls_hydrogen_treatment constr
_refine_ls_matrix_type full
_refine_ls_number_parameters 199
_refine_ls_number_reflns 2516
_refine_ls_number_restraints 0
_refine_ls_restrained_S_all 1.099
_refine_ls_R_factor_all 0.1058
_refine_ls_R_factor_gt 0.0697
_refine_ls_shift/su_max 0.000
_refine_ls_shift/su_mean 0.000
_refine_ls_structure_factor_coef Fsqd
_refine_ls_weighting_details 'w=1/[\s^2^(Fo^2^)+(0.0785P)^2^+3.5110P] where P=(Fo^2^+2Fc^2^)/3'
_refine_ls_weighting_scheme calc
_refine_ls_wR_factor_gt 0.1670
_refine_ls_wR_factor_ref 0.1880
_reflns_Friedel_coverage 0.000
_reflns_number_gt 1781
_reflns_number_total 2516
_reflns_threshold_expression 'I > 2\s(I)'
_cod_data_source_file compound_L.cif
_cod_data_source_block compound_L
_cod_depositor_comments 'Adding full bibliography for 4001992--4001997.cif.'
_cod_original_cell_volume 1430.6(15)
_cod_database_code 4001993
_shelx_space_group_comment
;
The symmetry employed for this shelxl refinement is uniquely defined
by the following loop, which should always be used as a source of
symmetry information in preference to the above space-group names.
They are only intended as comments.
;
_shelxl_version_number 2013-3

loop_
_space_group_symop_operation_xyz
'x, y, z'
'-x+1/2, y+1/2, -z+1/2'
'-x, -y, -z'
'x-1/2, -y-1/2, z-1/2'

loop_
_atom_site_label
_atom_site_type_symbol
_atom_site_fract_x
_atom_site_fract_y
_atom_site_fract_z
_atom_site_U_iso_or_equiv
_atom_site_adp_type
_atom_site_occupancy
_atom_site_site_symmetry_order
_atom_site_calc_flag
_atom_site_refinement_flags_posn
_atom_site_refinement_flags_adp
P1 P 0.08988(11) 0.03038(18) 0.19317(5) 0.0179(3) Uani 1 1 d . .
O1 O 0.1283(3) -0.1996(5) 0.20699(12) 0.0205(7) Uani 1 1 d . .
N1 N 0.2087(3) 0.2070(6) 0.18821(15) 0.0174(8) Uani 1 1 d . .
H1A H 0.2235 0.3010 0.2171 0.021 Uiso 1 1 calc R U
N2 N 0.0097(3) 0.0349(6) 0.12840(15) 0.0167(8) Uani 1 1 d . .
H2 H 0.0002 -0.0932 0.1110 0.020 Uiso 1 1 calc R U
N3 N -0.0706(3) 0.6004(5) 0.08001(15) 0.0172(8) Uani 1 1 d . .
N4 N 0.3810(4) 0.0360(7) 0.05716(17) 0.0256(9) Uani 1 1 d . .
C1 C 0.4472(5) 0.2195(8) 0.0475(2) 0.0273(11) Uani 1 1 d . .
H1B H 0.5035 0.2215 0.0158 0.033 Uiso 1 1 calc R U
C2 C 0.4377(5) 0.4067(8) 0.0813(2) 0.0274(11) Uani 1 1 d . .
H2A H 0.4867 0.5336 0.0728 0.033 Uiso 1 1 calc R U
C3 C 0.3554(4) 0.4067(7) 0.12774(19) 0.0220(10) Uani 1 1 d . .
H3 H 0.3450 0.5343 0.1509 0.026 Uiso 1 1 calc R U
C4 C 0.2890(4) 0.2152(7) 0.13929(18) 0.0166(9) Uani 1 1 d . .
C5 C -0.0456(4) 0.2131(7) 0.09692(17) 0.0138(9) Uani 1 1 d . .
C6 C -0.0180(4) 0.4329(7) 0.11095(18) 0.0154(9) Uani 1 1 d . .
H6 H 0.0401 0.4640 0.1437 0.019 Uiso 1 1 calc R U
C7 C -0.1517(5) 0.5557(7) 0.03395(19) 0.0205(10) Uani 1 1 d . .
H7 H -0.1883 0.6741 0.0116 0.025 Uiso 1 1 calc R U
C8 C 0.3060(4) 0.0352(7) 0.10247(19) 0.0214(10) Uani 1 1 d . .
H8 H 0.2606 -0.0959 0.1105 0.026 Uiso 1 1 calc R U
C9 C -0.1312(4) 0.1716(7) 0.04917(19) 0.0204(10) Uani 1 1 d . .
H9 H -0.1530 0.0253 0.0384 0.025 Uiso 1 1 calc R U
C10 C -0.1846(5) 0.3454(7) 0.0173(2) 0.0243(11) Uani 1 1 d . .
H10 H -0.2433 0.3199 -0.0156 0.029 Uiso 1 1 calc R U
C11 C -0.0093(4) 0.1454(7) 0.24816(19) 0.0196(10) Uani 1 1 d . .
C12 C 0.0009(4) 0.3560(7) 0.27083(19) 0.0198(10) Uani 1 1 d . .
H12 H 0.0628 0.4551 0.2565 0.024 Uiso 1 1 calc R U
C13 C -0.0798(5) 0.4218(8) 0.3145(2) 0.0242(11) Uani 1 1 d . .
H13 H -0.0724 0.5655 0.3303 0.029 Uiso 1 1 calc R U
C14 C -0.1704(5) 0.2784(8) 0.3350(2) 0.0258(11) Uani 1 1 d . .
H14 H -0.2247 0.3235 0.3652 0.031 Uiso 1 1 calc R U
C15 C -0.1829(4) 0.0686(8) 0.3118(2) 0.0270(11) Uani 1 1 d . .
H15 H -0.2463 -0.0290 0.3256 0.032 Uiso 1 1 calc R U
C16 C -0.1030(4) 0.0038(7) 0.26893(19) 0.0216(10) Uani 1 1 d . .
H16 H -0.1115 -0.1396 0.2530 0.026 Uiso 1 1 calc R U

loop_
_atom_site_aniso_label
_atom_site_aniso_U_11
_atom_site_aniso_U_22
_atom_site_aniso_U_33
_atom_site_aniso_U_23
_atom_site_aniso_U_13
_atom_site_aniso_U_12
P1 0.0243(7) 0.0090(6) 0.0197(6) 0.0004(4) -0.0048(5) -0.0005(5)
O1 0.0298(18) 0.0080(15) 0.0228(16) 0.0015(12) -0.0082(13) 0.0013(13)
N1 0.022(2) 0.0113(18) 0.0187(19) -0.0040(14) 0.0018(15) -0.0013(15)
N2 0.026(2) 0.0063(17) 0.0179(19) -0.0013(14) -0.0009(15) -0.0008(15)
N3 0.023(2) 0.0100(18) 0.0184(19) 0.0001(14) -0.0009(15) 0.0017(15)
N4 0.029(2) 0.024(2) 0.024(2) -0.0002(16) 0.0030(17) 0.0032(18)
C1 0.026(3) 0.035(3) 0.020(2) 0.000(2) -0.001(2) 0.002(2)
C2 0.028(3) 0.025(3) 0.029(3) 0.015(2) -0.008(2) -0.011(2)
C3 0.028(3) 0.012(2) 0.025(2) -0.0008(18) -0.009(2) 0.0033(19)
C4 0.020(2) 0.014(2) 0.016(2) 0.0034(17) -0.0019(18) 0.0027(18)
C5 0.015(2) 0.011(2) 0.016(2) 0.0012(16) 0.0009(17) 0.0021(16)
C6 0.019(2) 0.011(2) 0.016(2) -0.0005(16) -0.0016(17) -0.0024(17)
C7 0.029(2) 0.013(2) 0.019(2) 0.0019(17) -0.0079(19) 0.0021(19)
C8 0.028(3) 0.011(2) 0.025(2) 0.0002(18) -0.001(2) -0.0009(19)
C9 0.032(3) 0.005(2) 0.024(2) -0.0021(17) -0.008(2) -0.0018(17)
C10 0.036(3) 0.013(2) 0.022(2) -0.0009(18) -0.014(2) 0.002(2)
C11 0.021(2) 0.019(2) 0.018(2) 0.0002(18) -0.0044(18) 0.0065(19)
C12 0.019(2) 0.018(2) 0.022(2) 0.0054(18) -0.0031(19) -0.0013(19)
C13 0.030(3) 0.019(2) 0.023(2) 0.0004(19) -0.004(2) 0.002(2)
C14 0.023(3) 0.033(3) 0.021(2) 0.003(2) 0.006(2) 0.006(2)
C15 0.020(2) 0.029(3) 0.032(3) 0.009(2) 0.000(2) -0.003(2)
C16 0.027(2) 0.014(2) 0.023(2) -0.0002(18) -0.0064(19) -0.0012(19)

loop_
_atom_type_symbol
_atom_type_description
_atom_type_scat_dispersion_real
_atom_type_scat_dispersion_imag
_atom_type_scat_source
C C 0.0033 0.0016 'International Tables Vol C Tables 4.2.6.8 and 6.1.1.4'
H H 0.0000 0.0000 'International Tables Vol C Tables 4.2.6.8 and 6.1.1.4'
N N 0.0061 0.0033 'International Tables Vol C Tables 4.2.6.8 and 6.1.1.4'
O O 0.0106 0.0060 'International Tables Vol C Tables 4.2.6.8 and 6.1.1.4'
P P 0.1023 0.0942 'International Tables Vol C Tables 4.2.6.8 and 6.1.1.4'

loop_
_geom_angle_atom_site_label_1
_geom_angle_atom_site_label_2
_geom_angle_atom_site_label_3
_geom_angle
O1 P1 N1 116.40(19)
O1 P1 N2 108.61(17)
N1 P1 N2 105.45(18)
O1 P1 C11 112.0(2)
N1 P1 C11 104.2(2)
N2 P1 C11 109.9(2)
C4 N1 P1 123.0(3)
C4 N1 H1A 118.5
P1 N1 H1A 118.5
C5 N2 P1 129.6(3)
C5 N2 H2 115.2
P1 N2 H2 115.2
C7 N3 C6 118.4(4)
C8 N4 C1 117.2(4)
N4 C1 C2 123.3(4)
N4 C1 H1B 118.4
C2 C1 H1B 118.4
C1 C2 C3 119.1(4)
C1 C2 H2A 120.4
C3 C2 H2A 120.4
C4 C3 C2 118.1(4)
C4 C3 H3 120.9
C2 C3 H3 120.9
C3 C4 C8 118.0(4)
C3 C4 N1 119.4(4)
C8 C4 N1 122.5(4)
C9 C5 C6 117.7(4)
C9 C5 N2 118.8(4)
C6 C5 N2 123.5(4)
N3 C6 C5 122.6(4)
N3 C6 H6 118.7
C5 C6 H6 118.7
N3 C7 C10 122.8(4)
N3 C7 H7 118.6
C10 C7 H7 118.6
N4 C8 C4 124.2(4)
N4 C8 H8 117.9
C4 C8 H8 117.9
C10 C9 C5 119.3(4)
C10 C9 H9 120.4
C5 C9 H9 120.4
C7 C10 C9 119.2(4)
C7 C10 H10 120.4
C9 C10 H10 120.4
C12 C11 C16 119.1(4)
C12 C11 P1 125.9(4)
C16 C11 P1 115.0(3)
C11 C12 C13 119.9(4)
C11 C12 H12 120.0
C13 C12 H12 120.0
C14 C13 C12 120.0(4)
C14 C13 H13 120.0
C12 C13 H13 120.0
C13 C14 C15 120.5(4)
C13 C14 H14 119.8
C15 C14 H14 119.8
C16 C15 C14 119.4(4)
C16 C15 H15 120.3
C14 C15 H15 120.3
C15 C16 C11 121.0(4)
C15 C16 H16 119.5
C11 C16 H16 119.5

loop_
_geom_bond_atom_site_label_1
_geom_bond_atom_site_label_2
_geom_bond_distance
P1 O1 1.488(3)
P1 N1 1.640(4)
P1 N2 1.651(4)
P1 C11 1.801(5)
N1 C4 1.424(5)
N1 H1A 0.8800
N2 C5 1.407(5)
N2 H2 0.8800
N3 C7 1.333(6)
N3 C6 1.340(5)
N4 C8 1.322(6)
N4 C1 1.336(6)
C1 C2 1.385(7)
C1 H1B 0.9500
C2 C3 1.392(7)
C2 H2A 0.9500
C3 C4 1.387(6)
C3 H3 0.9500
C4 C8 1.399(6)
C5 C9 1.386(6)
C5 C6 1.405(6)
C6 H6 0.9500
C7 C10 1.376(6)
C7 H7 0.9500
C8 H8 0.9500
C9 C10 1.382(6)
C9 H9 0.9500
C10 H10 0.9500
C11 C12 1.388(6)
C11 C16 1.398(6)
C12 C13 1.390(6)
C12 H12 0.9500
C13 C14 1.380(7)
C13 H13 0.9500
C14 C15 1.389(7)
C14 H14 0.9500
C15 C16 1.369(7)
C15 H15 0.9500
C16 H16 0.9500

loop_
_geom_hbond_atom_site_label_D
_geom_hbond_atom_site_label_H
_geom_hbond_atom_site_label_A
_geom_hbond_distance_DH
_geom_hbond_distance_HA
_geom_hbond_distance_DA
_geom_hbond_angle_DHA
_geom_hbond_site_symmetry_A
N1 H1A O1 0.88 2.24 2.899(5) 131.1 2
N2 H2 N3 0.88 2.12 2.973(5) 164.7 1_545
